data_2242027
loop_
_publ_author_name
'Smith, Graham'
'Wermuth, Urs D.'

_publ_section_title
;
 Crystal structures and hydrogen bonding in the isotypic series of
 hydrated alkali metal (K, Rb and Cs) complexes with 4-aminophenylarsonic
 acid
;
_journal_coeditor_code WM5350
_journal_issue 2
_journal_name_full 'Acta Crystallographica Section E'
_journal_page_first 203
_journal_page_last 208
_journal_paper_doi 10.1107/S2056989017000445
_journal_volume 73
_journal_year 2017
_chemical_formula_iupac '[K (C6 H7 As N O3) (H2 O)1.5]'
_chemical_formula_moiety 'C6 H7 As N O3, K, 1.5(H2 O)'
_chemical_formula_sum 'C6 H10 As K N O4.5'
_chemical_formula_weight 282.17
_chemical_name_common 'potassium <i>p</i>-arsanilate sesquihydrate'
_chemical_name_systematic
;
Poly[di-\m~3~-4-aminophenylarsonato-tri-\m~2~-aqua-dipotassium]
;
_space_group_IT_number 36
_symmetry_cell_setting orthorhombic
_symmetry_space_group_name_Hall 'C 2c -2'
_symmetry_space_group_name_H-M 'C m c 21'
_atom_sites_solution_hydrogens geom
_atom_sites_solution_primary direct
_atom_sites_solution_secondary difmap
_audit_creation_method SHELXL-97
_cell_angle_alpha 90.00
_cell_angle_beta 90.00
_cell_angle_gamma 90.00
_cell_formula_units_Z 8
_cell_length_a 24.3426(18)
_cell_length_b 10.4266(7)
_cell_length_c 7.8315(6)
_cell_measurement_reflns_used 1421
_cell_measurement_temperature 200(2)
_cell_measurement_theta_max 28.74
_cell_measurement_theta_min 4.13
_cell_volume 1987.7(3)
_computing_cell_refinement
;
CrysAlis PRO (Rigaku OD, 2015)
;
_computing_data_collection
;
CrysAlis PRO (Rigaku OD, 2015)
;
_computing_data_reduction
;
CrysAlis PRO (Rigaku OD, 2015)
;
_computing_molecular_graphics
;
PLATON (Spek, 2009)
;
_computing_publication_material
;
PLATON (Spek, 2009)
;
_computing_structure_refinement
;
SHELXL97 (Sheldrick, 2008) within WinGX (Farrugia, 2012)
;
_computing_structure_solution
;
SIR92 (Altomare <i>et al.</i>, 1993)
;
_diffrn_ambient_temperature 200(2)
_diffrn_detector_area_resol_mean 16.077
_diffrn_measured_fraction_theta_full 0.997
_diffrn_measured_fraction_theta_max 0.860
_diffrn_measurement_device_type 'Oxford Diffraction Gemini-S CCD-detector'
_diffrn_measurement_method '\w scans'
_diffrn_radiation_monochromator graphite
_diffrn_radiation_source 'Enhance (Mo) X-ray source'
_diffrn_radiation_type MoK\a
_diffrn_radiation_wavelength 0.71073
_diffrn_reflns_av_R_equivalents 0.0204
_diffrn_reflns_av_sigmaI/netI 0.0360
_diffrn_reflns_limit_h_max 17
_diffrn_reflns_limit_h_min -32
_diffrn_reflns_limit_k_max 13
_diffrn_reflns_limit_k_min -13
_diffrn_reflns_limit_l_max 10
_diffrn_reflns_limit_l_min -9
_diffrn_reflns_number 2874
_diffrn_reflns_theta_full 26.00
_diffrn_reflns_theta_max 29.26
_diffrn_reflns_theta_min 3.18
_diffrn_standards_number 0
_exptl_absorpt_coefficient_mu 3.834
_exptl_absorpt_correction_T_max 0.980
_exptl_absorpt_correction_T_min 0.650
_exptl_absorpt_correction_type multi-scan
_exptl_absorpt_process_details
;
(CrysAlis PRO; Rigaku OD, 2015)
;
_exptl_crystal_colour colourless
_exptl_crystal_density_diffrn 1.886
_exptl_crystal_density_method 'not measured'
_exptl_crystal_description prism
_exptl_crystal_F_000 1128
_exptl_crystal_size_max 0.35
_exptl_crystal_size_mid 0.22
_exptl_crystal_size_min 0.11
_refine_diff_density_max 0.499
_refine_diff_density_min -0.837
_refine_ls_abs_structure_details
;
Flack (1983), 1281 Friedel pairs
;
_refine_ls_abs_structure_Flack 0.03(2)
_refine_ls_extinction_method none
_refine_ls_goodness_of_fit_ref 1.231
_refine_ls_hydrogen_treatment mixed
_refine_ls_matrix_type full
_refine_ls_number_parameters 145
_refine_ls_number_reflns 1834
_refine_ls_number_restraints 8
_refine_ls_restrained_S_all 1.229
_refine_ls_R_factor_all 0.0364
_refine_ls_R_factor_gt 0.0303
_refine_ls_shift/su_max 0.001
_refine_ls_shift/su_mean 0.000
_refine_ls_structure_factor_coef Fsqd
_refine_ls_weighting_details 'calc w=1/[\s^2^(Fo^2^)+(0.0744P)^2^] where P=(Fo^2^+2Fc^2^)/3'
_refine_ls_weighting_scheme calc
_refine_ls_wR_factor_gt 0.0878
_refine_ls_wR_factor_ref 0.1254
_reflns_number_gt 1710
_reflns_number_total 1834
_reflns_threshold_expression I>2\s(I)
_cod_data_source_file wm5350sup1.cif
_cod_data_source_block I
_cod_database_code 2242027
_cod_depositor_comments
;

2017-05-03
Z value and formula fixed to values more according to usual
chemical conventions.                 miguel
;
_cod_original_formula_sum 'C12 H20 As2 K2 N2 O9'
_cod_original_formula_weight 564.34
_cod_original_formula_moiety 'C12 H20 As2 K2 N2 O9'
_cod_original_formula_units_Z 4

loop_
_symmetry_equiv_pos_site_id
_symmetry_equiv_pos_as_xyz
1 x,y,z
2 -x,-y,1/2+z
3 -x,y,z
4 x,-y,1/2+z
5 1/2+x,1/2+y,z
6 1/2-x,1/2-y,1/2+z
7 1/2-x,1/2+y,z
8 1/2+x,1/2-y,1/2+z

loop_
_atom_site_aniso_label
_atom_site_aniso_U_11
_atom_site_aniso_U_22
_atom_site_aniso_U_33
_atom_site_aniso_U_12
_atom_site_aniso_U_13
_atom_site_aniso_U_23
As1 0.0178(3) 0.0148(3) 0.0167(3) -0.0020(2) 0.0030(3) -0.0007(3)
K1 0.0198(7) 0.0217(7) 0.0256(8) 0.0000 0.0000 -0.0055(9)
K2 0.0186(9) 0.0387(11) 0.0264(10) 0.0000 0.0000 -0.0114(8)
O1W 0.028(2) 0.023(2) 0.027(2) 0.0021(19) -0.006(2) -0.001(2)
O2W 0.018(3) 0.027(3) 0.034(4) 0.0000 0.0000 -0.003(3)
O11 0.019(2) 0.026(2) 0.023(2) -0.0026(17) 0.0023(18) 0.0053(18)
O12 0.037(3) 0.022(2) 0.041(3) -0.0120(19) 0.022(2) -0.014(2)
O13 0.023(2) 0.024(2) 0.027(3) 0.0033(19) 0.008(2) 0.004(2)
N4 0.019(3) 0.024(3) 0.030(3) 0.002(2) -0.001(2) 0.002(2)
C1 0.022(3) 0.015(2) 0.022(3) -0.001(2) 0.001(2) -0.002(2)
C2 0.022(3) 0.017(2) 0.022(3) 0.007(2) -0.001(2) 0.000(2)
C3 0.026(3) 0.018(3) 0.025(3) -0.003(2) 0.006(2) 0.011(3)
C4 0.025(3) 0.021(3) 0.005(3) 0.005(2) 0.005(2) -0.0027(19)
C5 0.025(2) 0.013(2) 0.023(3) 0.0061(18) -0.002(3) 0.003(3)
C6 0.024(3) 0.016(2) 0.019(3) 0.0002(19) 0.007(2) 0.001(2)

loop_
_atom_site_type_symbol
_atom_site_label
_atom_site_fract_x
_atom_site_fract_y
_atom_site_fract_z
_atom_site_U_iso_or_equiv
_atom_site_thermal_displace_type
_atom_site_calc_flag
_atom_site_refinement_flags
_atom_site_occupancy
As As1 0.60155(2) 0.63813(4) 0.55509(10) 0.0164(2) Uani d . 1.000
K K1 0.50000 0.94523(15) 0.5457(3) 0.0224(4) Uani d S 1.000
K K2 0.50000 0.63621(19) 0.2140(3) 0.0279(6) Uani d S 1.000
O O1W 0.5845(2) 1.0465(4) 0.7396(6) 0.0260(12) Uani d D 1.000
O O2W 0.50000 0.7951(6) -0.1067(9) 0.0263(19) Uani d SD 1.000
O O11 0.57103(16) 0.7477(4) 0.4358(6) 0.0227(12) Uani d . 1.000
O O12 0.5720(2) 0.4898(4) 0.5138(6) 0.0333(16) Uani d D 1.000
O O13 0.59063(19) 0.6581(4) 0.7630(7) 0.0247(14) Uani d . 1.000
N N4 0.8483(2) 0.6311(5) 0.4372(8) 0.0243(17) Uani d D 1.000
C C1 0.6778(3) 0.6280(5) 0.5052(8) 0.0197(16) Uani d . 1.000
C C2 0.7027(3) 0.7225(5) 0.4072(8) 0.0203(16) Uani d . 1.000
C C3 0.7583(3) 0.7230(5) 0.3828(8) 0.0230(17) Uani d . 1.000
C C4 0.7918(3) 0.6313(5) 0.4615(7) 0.0170(17) Uani d . 1.000
C C5 0.7669(2) 0.5344(4) 0.5574(10) 0.0203(14) Uani d . 1.000
C C6 0.7104(2) 0.5332(5) 0.5803(8) 0.0197(16) Uani d . 1.000
H H2 0.68080 0.78760 0.35650 0.0240 Uiso c R 1.000
H H3 0.77440 0.78640 0.31150 0.0270 Uiso c R 1.000
H H5 0.78880 0.46900 0.60720 0.0240 Uiso c R 1.000
H H6 0.69380 0.46780 0.64730 0.0240 Uiso c R 1.000
H H11W 0.608(2) 0.998(6) 0.795(9) 0.0300 Uiso d D 1.000
H H12 0.585(3) 0.450(6) 0.425(6) 0.0300 Uiso d D 1.000
H H12W 0.582(3) 1.116(4) 0.806(8) 0.0300 Uiso d D 1.000
H H21W 0.525(2) 0.781(7) -0.181(7) 0.0300 Uiso d D 1.000
H H41 0.866(3) 0.622(5) 0.532(5) 0.0240 Uiso d D 1.000
H H42 0.863(3) 0.683(6) 0.363(7) 0.0240 Uiso d D 1.000

loop_
_atom_type_symbol
_atom_type_description
_atom_type_scat_dispersion_real
_atom_type_scat_dispersion_imag
_atom_type_scat_source
C C 0.0033 0.0016 'International Tables Vol C Tables 4.2.6.8 and 6.1.1.4'
H H 0.0000 0.0000 'International Tables Vol C Tables 4.2.6.8 and 6.1.1.4'
N N 0.0061 0.0033 'International Tables Vol C Tables 4.2.6.8 and 6.1.1.4'
O O 0.0106 0.0060 'International Tables Vol C Tables 4.2.6.8 and 6.1.1.4'
K K 0.2009 0.2494 'International Tables Vol C Tables 4.2.6.8 and 6.1.1.4'
As As 0.0499 2.0058 'International Tables Vol C Tables 4.2.6.8 and 6.1.1.4'

loop_
_geom_angle_atom_site_label_1
_geom_angle_atom_site_label_2
_geom_angle_atom_site_label_3
_geom_angle_site_symmetry_1
_geom_angle_site_symmetry_3
_geom_angle
_geom_angle_publ_flag
O11 As1 O12 . . 108.9(2) no
O11 As1 O13 . . 113.3(2) no
O11 As1 C1 . . 111.2(2) no
O12 As1 O13 . . 103.2(2) no
O12 As1 C1 . . 108.5(2) no
O13 As1 C1 . . 111.4(3) no
O1W K1 O11 . . 89.45(13) no
O1W K1 O2W . 2_675 82.66(13) no
O1W K1 O1W . 3_655 96.08(15) no
O1W K1 O11 . 3_655 154.31(14) no
O2W K1 O11 2_675 . 122.99(14) no
O1W K1 O11 3_655 . 154.31(14) no
O11 K1 O11 . 3_655 75.52(12) no
O1W K1 O2W 3_655 2_675 82.66(13) no
O2W K1 O11 2_675 3_655 122.99(14) no
O1W K1 O11 3_655 3_655 89.45(13) no
O2W K2 O11 . . 107.37(14) no
O2W K2 O12 . 2_664 77.45(14) no
O2W K2 O11 . 3_655 107.37(14) no
O2W K2 O12 . 4_564 77.45(14) no
O11 K2 O12 . 2_664 175.18(16) no
O11 K2 O11 . 3_655 79.20(14) no
O11 K2 O12 . 4_564 99.61(13) no
O11 K2 O12 3_655 2_664 99.61(13) no
O12 K2 O12 2_664 4_564 81.18(15) no
O11 K2 O12 3_655 4_564 175.18(16) no
K1 O2W K2 2_674 . 99.6(2) no
K1 O11 K2 . . 96.75(13) no
As1 O12 K2 . 2_665 126.6(2) no
K1 O1W H11W . . 122(4) no
K1 O1W H12W . . 125(5) no
H11W O1W H12W . . 103(6) no
K1 O2W H21W 2_674 . 116(5) no
H21W O2W H21W . 3_655 91(5) no
K1 O2W H21W 2_674 3_655 116(5) no
K2 O2W H21W . . 118(4) no
K2 O2W H21W . 3_655 118(4) no
K2 O12 H12 2_665 . 118(4) no
As1 O12 H12 . . 115(4) no
C4 N4 H41 . . 112(4) no
H41 N4 H42 . . 116(6) no
C4 N4 H42 . . 120(5) no
As1 C1 C6 . . 120.5(4) no
As1 C1 C2 . . 120.1(5) no
C2 C1 C6 . . 119.1(6) no
C1 C2 C3 . . 120.8(6) no
C2 C3 C4 . . 120.9(6) no
C3 C4 C5 . . 118.6(6) no
N4 C4 C3 . . 121.2(5) no
N4 C4 C5 . . 120.2(5) no
C4 C5 C6 . . 120.4(5) no
C1 C6 C5 . . 120.2(5) no
C1 C2 H2 . . 120.00 no
C3 C2 H2 . . 120.00 no
C2 C3 H3 . . 120.00 no
C4 C3 H3 . . 120.00 no
C4 C5 H5 . . 120.00 no
C6 C5 H5 . . 120.00 no
C1 C6 H6 . . 120.00 no
C5 C6 H6 . . 120.00 no

loop_
_geom_bond_atom_site_label_1
_geom_bond_atom_site_label_2
_geom_bond_site_symmetry_2
_geom_bond_distance
_geom_bond_publ_flag
K1 O1W . 2.766(5) yes
K1 O11 . 2.824(4) yes
K1 O2W 2_675 2.959(7) yes
K1 O1W 3_655 2.766(5) yes
K1 O11 3_655 2.824(4) yes
K2 O2W . 3.009(7) yes
K2 O11 . 2.713(5) yes
K2 O12 2_664 2.694(5) yes
K2 O11 3_655 2.713(5) yes
K2 O12 4_564 2.694(5) yes
As1 O11 . 1.652(4) no
As1 O12 . 1.736(4) no
As1 O13 . 1.663(5) no
As1 C1 . 1.900(7) no
O1W H11W . 0.88(6) no
O1W H12W . 0.89(5) no
O2W H21W . 0.86(5) no
O2W H21W 3_655 0.86(5) no
O12 H12 . 0.87(6) no
N4 C4 . 1.389(9) no
N4 H41 . 0.86(5) no
N4 H42 . 0.87(6) no
C1 C2 . 1.388(8) no
C1 C6 . 1.397(8) no
C2 C3 . 1.367(10) no
C3 C4 . 1.400(9) no
C4 C5 . 1.397(8) no
C5 C6 . 1.387(7) no
C2 H2 . 0.9500 no
C3 H3 . 0.9500 no
C5 H5 . 0.9500 no
C6 H6 . 0.9500 no

loop_
_geom_hbond_atom_site_label_D
_geom_hbond_atom_site_label_H
_geom_hbond_atom_site_label_A
_geom_hbond_site_symmetry_A
_geom_hbond_distance_DH
_geom_hbond_distance_HA
_geom_hbond_distance_DA
_geom_hbond_angle_DHA
_geom_hbond_publ_flag
O1W H11W N4 6_665 0.88(6) 2.05(6) 2.915(7) 171(5) yes
O1W H12W O11 4_575 0.89(5) 1.77(5) 2.660(6) 175(7) yes
O2W H21W O13 1_554 0.86(5) 2.09(6) 2.819(6) 142(6) yes
O12 H12 O13 4_564 0.87(6) 1.70(6) 2.538(7) 160(7) yes
N4 H41 O1W 7_645 0.86(5) 2.17(5) 3.010(7) 164(5) yes
N4 H42 O13 6_664 0.87(6) 2.15(6) 2.984(7) 160(5) yes

loop_
_geom_torsion_atom_site_label_1
_geom_torsion_atom_site_label_2
_geom_torsion_atom_site_label_3
_geom_torsion_atom_site_label_4
_geom_torsion_site_symmetry_1
_geom_torsion_site_symmetry_3
_geom_torsion_site_symmetry_4
_geom_torsion
_geom_torsion_publ_flag
O12 As1 O11 K1 . . . 109.9(3) no
O12 As1 O11 K2 . . . -6.6(3) no
O13 As1 O11 K1 . . . -4.3(3) no
O13 As1 O11 K2 . . . -120.8(2) no
C1 As1 O11 K1 . . . -130.6(3) no
C1 As1 O11 K2 . . . 112.9(2) no
O11 As1 O12 K2 . . 2_665 -103.8(3) no
O13 As1 O12 K2 . . 2_665 16.9(3) no
C1 As1 O12 K2 . . 2_665 135.1(3) no
O11 As1 C1 C2 . . . 12.4(6) no
O11 As1 C1 C6 . . . -174.0(5) no
O12 As1 C1 C2 . . . 132.2(5) no
O12 As1 C1 C6 . . . -54.3(5) no
O13 As1 C1 C2 . . . -114.9(5) no
O13 As1 C1 C6 . . . 58.6(5) no
O1W K1 O11 As1 . . . 61.8(3) no
O1W K1 O11 K2 . . . -175.68(15) no
O2W K1 O11 As1 2_675 . . 142.7(2) no
O1W K1 O11 As1 3_655 . . -41.1(5) no
O1W K1 O11 K2 3_655 . . 81.4(4) no
O11 K1 O11 As1 3_655 . . -97.1(3) no
O11 K1 O11 K2 3_655 . . 25.38(14) no
O1W K1 O11 K2 . 3_655 . -81.4(4) no
O11 K1 O11 K2 . 3_655 . -25.38(14) no
O2W K2 O11 As1 . . . -146.8(2) no
O2W K2 O11 K1 . . . 78.91(15) no
O11 K2 O11 As1 3_655 . . 108.2(2) no
O11 K2 O11 K1 3_655 . . -26.09(14) no
O12 K2 O11 As1 4_564 . . -67.1(2) no
O12 K2 O11 K1 4_564 . . 158.66(14) no
O11 K2 O11 K1 . 3_655 . 26.09(14) no
As1 C1 C2 C3 . . . 174.1(5) no
C6 C1 C2 C3 . . . 0.5(9) no
As1 C1 C6 C5 . . . -173.3(5) no
C2 C1 C6 C5 . . . 0.3(9) no
C1 C2 C3 C4 . . . -2.6(9) no
C2 C3 C4 N4 . . . 179.9(6) no
C2 C3 C4 C5 . . . 3.8(9) no
N4 C4 C5 C6 . . . -179.2(6) no
C3 C4 C5 C6 . . . -3.0(9) no
C4 C5 C6 C1 . . . 1.0(9) no

_cod_database_fobs_code 2242027
